data_4071712
loop_
_publ_author_name
'Vicente, Jos\'e'
'Arcas, Aurelia'
'Fern\'andez-Hern\'andez, Jes\'us M.'
'Bautista, Delia'

_publ_section_title
;
 New Acetonyl Palladium(II) Complexes
;
_journal_issue 15
_journal_name_full Organometallics
_journal_page_first 3978
_journal_paper_doi 10.1021/om8003288
_journal_volume 27
_journal_year 2008
_chemical_formula_sum 'C13 H15 Cl N2 O Pd'
_chemical_formula_weight 357.12
_chemical_name_systematic
; 
 ? 
;
_space_group_IT_number 2
_symmetry_cell_setting triclinic
_symmetry_space_group_name_Hall '-P 1'
_symmetry_space_group_name_H-M 'P -1'
_atom_sites_solution_hydrogens geom
_atom_sites_solution_primary direct
_atom_sites_solution_secondary difmap
_audit_creation_method SHELXL-97
_cell_angle_alpha 73.534(5)
_cell_angle_beta 87.561(5)
_cell_angle_gamma 63.968(5)
_cell_formula_units_Z 2
_cell_length_a 8.2358(6)
_cell_length_b 8.817(2)
_cell_length_c 10.974(2)
_cell_measurement_reflns_used 81
_cell_measurement_temperature 173(2)
_cell_measurement_theta_max 12.37
_cell_measurement_theta_min 4.54
_cell_volume 683.6(2)
_computing_cell_refinement 'Siemens XSCANS'
_computing_data_collection 'Siemens XSCANS'
_computing_data_reduction 'Siemens XSCANS'
_computing_molecular_graphics 'Bruker SHELXTL'
_computing_publication_material 'Bruker SHELXTL'
_computing_structure_refinement 'SHELXL-97 (Sheldrick, 1997)'
_computing_structure_solution 'SHELXS-97 (Sheldrick, 1990)'
_diffrn_ambient_temperature 173(2)
_diffrn_measured_fraction_theta_full 0.978
_diffrn_measured_fraction_theta_max 0.978
_diffrn_measurement_device_type 'Siemens P4'
_diffrn_measurement_method \W-scans
_diffrn_radiation_monochromator graphite
_diffrn_radiation_source 'fine-focus sealed tube'
_diffrn_radiation_type MoK\a
_diffrn_radiation_wavelength 0.71073
_diffrn_reflns_av_R_equivalents 0.0080
_diffrn_reflns_av_sigmaI/netI 0.0124
_diffrn_reflns_limit_h_max 9
_diffrn_reflns_limit_h_min -8
_diffrn_reflns_limit_k_max 9
_diffrn_reflns_limit_k_min 0
_diffrn_reflns_limit_l_max 13
_diffrn_reflns_limit_l_min -12
_diffrn_reflns_number 2523
_diffrn_reflns_theta_full 24.99
_diffrn_reflns_theta_max 24.99
_diffrn_reflns_theta_min 3.16
_diffrn_standards_decay_% 0.1
_diffrn_standards_interval_count 247
_diffrn_standards_number 3
_exptl_absorpt_coefficient_mu 1.541
_exptl_absorpt_correction_T_max 0.8611
_exptl_absorpt_correction_T_min 0.4899
_exptl_absorpt_correction_type Psi-scans
_exptl_crystal_colour yellow
_exptl_crystal_density_diffrn 1.735
_exptl_crystal_density_method 'not measured'
_exptl_crystal_description lath
_exptl_crystal_F_000 356
_exptl_crystal_size_max 0.54
_exptl_crystal_size_mid 0.30
_exptl_crystal_size_min 0.10
_refine_diff_density_max 0.322
_refine_diff_density_min -0.306
_refine_diff_density_rms 0.055
_refine_ls_extinction_method none
_refine_ls_goodness_of_fit_ref 1.068
_refine_ls_hydrogen_treatment 'rigid methyls, others riding'
_refine_ls_matrix_type full
_refine_ls_number_parameters 164
_refine_ls_number_reflns 2354
_refine_ls_number_restraints 136
_refine_ls_restrained_S_all 1.037
_refine_ls_R_factor_all 0.0173
_refine_ls_R_factor_gt 0.0160
_refine_ls_shift/su_max 0.002
_refine_ls_shift/su_mean 0.000
_refine_ls_structure_factor_coef Fsqd
_refine_ls_weighting_details 'calc w=1/[\s^2^(Fo^2^)+(0.0239P)^2^+0.3741P] where P=(Fo^2^+2Fc^2^)/3'
_refine_ls_weighting_scheme calc
_refine_ls_wR_factor_gt 0.0421
_refine_ls_wR_factor_ref 0.0425
_reflns_number_gt 2244
_reflns_number_total 2354
_reflns_threshold_expression >2sigma(I)
_cod_data_source_file om8003288-file002.cif
_cod_data_source_block jesus03
_cod_database_code 4071712

loop_
_symmetry_equiv_pos_as_xyz
'x, y, z'
'-x, -y, -z'

loop_
_atom_site_label
_atom_site_type_symbol
_atom_site_fract_x
_atom_site_fract_y
_atom_site_fract_z
_atom_site_U_iso_or_equiv
_atom_site_adp_type
_atom_site_occupancy
_atom_site_symmetry_multiplicity
_atom_site_calc_flag
_atom_site_refinement_flags
Pd Pd 0.600945(19) 0.840135(18) 0.790481(13) 0.01814(6) Uani 1 1 d .
Cl Cl 0.33293(7) 0.80544(6) 0.84466(5) 0.02566(11) Uani 1 1 d .
O1 O 0.9037(2) 0.7802(2) 0.55308(15) 0.0329(4) Uani 1 1 d U
C1 C 0.8368(3) 0.8653(3) 0.74185(19) 0.0214(4) Uani 1 1 d U
H1A H 0.8385 0.9647 0.7658 0.026 Uiso 1 1 calc R
H1B H 0.9459 0.7554 0.7846 0.026 Uiso 1 1 calc R
C2 C 0.8290(3) 0.8991(3) 0.6036(2) 0.0248(4) Uani 1 1 d U
C3 C 0.7254(4) 1.0867(3) 0.5192(2) 0.0392(6) Uani 1 1 d U
H3A H 0.8107 1.1272 0.4735 0.047 Uiso 1 1 calc R
H3B H 0.6589 1.1634 0.5719 0.047 Uiso 1 1 calc R
H3C H 0.6395 1.0914 0.4575 0.047 Uiso 1 1 calc R
N1 N 0.7398(2) 0.5821(2) 0.79797(16) 0.0223(4) Uani 1 1 d DU
C11 C 0.8325(3) 0.4595(3) 0.9069(2) 0.0291(5) Uani 1 1 d DU
H11 H 0.8268 0.4948 0.9818 0.035 Uiso 1 1 calc R
C12 C 0.9356(3) 0.2843(3) 0.9142(2) 0.0342(5) Uani 1 1 d DU
H12 H 0.9999 0.2006 0.9927 0.041 Uiso 1 1 calc R
C13 C 0.9442(3) 0.2321(3) 0.8061(2) 0.0329(5) Uani 1 1 d DU
H13 H 1.0163 0.1125 0.8084 0.039 Uiso 1 1 calc R
C14 C 0.8465(3) 0.3565(3) 0.6949(2) 0.0323(5) Uani 1 1 d DU
H14 H 0.8485 0.3233 0.6195 0.039 Uiso 1 1 calc R
C15 C 0.7457(3) 0.5296(3) 0.6937(2) 0.0273(5) Uani 1 1 d DU
H15 H 0.6781 0.6146 0.6166 0.033 Uiso 1 1 calc R
N2 N 0.4709(2) 1.0997(2) 0.77984(15) 0.0201(3) Uani 1 1 d DU
C21 C 0.5221(3) 1.1691(3) 0.85648(19) 0.0233(4) Uani 1 1 d DU
H21 H 0.6169 1.0921 0.9228 0.028 Uiso 1 1 calc R
C22 C 0.4421(3) 1.3482(3) 0.8424(2) 0.0265(4) Uani 1 1 d DU
H22 H 0.4811 1.3931 0.8983 0.032 Uiso 1 1 calc R
C23 C 0.3047(3) 1.4611(3) 0.7459(2) 0.0275(5) Uani 1 1 d DU
H23 H 0.2503 1.5851 0.7326 0.033 Uiso 1 1 calc R
C24 C 0.2479(3) 1.3901(3) 0.6693(2) 0.0268(4) Uani 1 1 d DU
H24 H 0.1515 1.4646 0.6038 0.032 Uiso 1 1 calc R
C25 C 0.3324(3) 1.2100(3) 0.68877(19) 0.0234(4) Uani 1 1 d DU
H25 H 0.2916 1.1620 0.6363 0.028 Uiso 1 1 calc R

loop_
_atom_site_aniso_label
_atom_site_aniso_U_11
_atom_site_aniso_U_22
_atom_site_aniso_U_33
_atom_site_aniso_U_23
_atom_site_aniso_U_13
_atom_site_aniso_U_12
Pd 0.01743(9) 0.01443(9) 0.02006(9) -0.00665(6) 0.00164(6) -0.00396(6)
Cl 0.0230(2) 0.0205(2) 0.0334(3) -0.0092(2) 0.0060(2) -0.0092(2)
O1 0.0330(8) 0.0306(8) 0.0344(9) -0.0160(7) 0.0070(7) -0.0099(7)
C1 0.0171(9) 0.0174(10) 0.0289(11) -0.0092(8) -0.0003(8) -0.0052(8)
C2 0.0191(10) 0.0252(11) 0.0332(11) -0.0115(9) 0.0057(8) -0.0111(8)
C3 0.0468(15) 0.0293(12) 0.0342(13) -0.0073(10) 0.0081(11) -0.0122(11)
N1 0.0196(8) 0.0188(8) 0.0258(9) -0.0078(7) 0.0048(7) -0.0057(7)
C11 0.0287(11) 0.0247(11) 0.0270(11) -0.0058(9) 0.0054(9) -0.0070(9)
C12 0.0278(12) 0.0236(11) 0.0375(13) -0.0014(10) 0.0041(10) -0.0042(9)
C13 0.0244(11) 0.0175(10) 0.0555(15) -0.0125(10) 0.0148(10) -0.0083(9)
C14 0.0363(12) 0.0281(12) 0.0423(13) -0.0212(10) 0.0135(10) -0.0172(10)
C15 0.0296(11) 0.0227(11) 0.0294(11) -0.0092(9) 0.0027(9) -0.0105(9)
N2 0.0193(8) 0.0195(8) 0.0211(8) -0.0076(7) 0.0036(6) -0.0074(7)
C21 0.0220(10) 0.0247(10) 0.0228(10) -0.0101(8) 0.0033(8) -0.0083(8)
C22 0.0264(11) 0.0262(11) 0.0332(11) -0.0168(9) 0.0100(9) -0.0131(9)
C23 0.0262(11) 0.0165(10) 0.0383(12) -0.0098(9) 0.0112(9) -0.0078(8)
C24 0.0219(10) 0.0202(10) 0.0306(11) -0.0023(9) 0.0019(8) -0.0057(8)
C25 0.0200(10) 0.0244(11) 0.0249(10) -0.0087(8) 0.0020(8) -0.0083(8)

loop_
_atom_type_symbol
_atom_type_description
_atom_type_scat_dispersion_real
_atom_type_scat_dispersion_imag
_atom_type_scat_source
C C 0.0033 0.0016 'International Tables Vol C Tables 4.2.6.8 and 6.1.1.4'
H H 0.0000 0.0000 'International Tables Vol C Tables 4.2.6.8 and 6.1.1.4'
N N 0.0061 0.0033 'International Tables Vol C Tables 4.2.6.8 and 6.1.1.4'
O O 0.0106 0.0060 'International Tables Vol C Tables 4.2.6.8 and 6.1.1.4'
Cl Cl 0.1484 0.1585 'International Tables Vol C Tables 4.2.6.8 and 6.1.1.4'
Pd Pd -0.9988 1.0072 'International Tables Vol C Tables 4.2.6.8 and 6.1.1.4'

loop_
_geom_angle_atom_site_label_1
_geom_angle_atom_site_label_2
_geom_angle_atom_site_label_3
_geom_angle
N2 Pd N1 177.62(6)
N2 Pd C1 90.03(7)
N1 Pd C1 87.61(7)
N2 Pd Cl 91.18(5)
N1 Pd Cl 91.17(5)
C1 Pd Cl 178.69(5)
C2 C1 Pd 104.01(13)
O1 C2 C1 122.43(19)
O1 C2 C3 118.8(2)
C1 C2 C3 118.81(18)
C15 N1 C11 118.14(18)
C15 N1 Pd 121.11(14)
C11 N1 Pd 120.73(14)
N1 C11 C12 122.4(2)
C13 C12 C11 119.1(2)
C14 C13 C12 118.7(2)
C13 C14 C15 119.4(2)
N1 C15 C14 122.2(2)
C21 N2 C25 118.07(17)
C21 N2 Pd 122.69(13)
C25 N2 Pd 119.17(13)
N2 C21 C22 122.43(19)
C21 C22 C23 119.17(19)
C24 C23 C22 118.64(19)
C25 C24 C23 119.43(19)
N2 C25 C24 122.20(19)

loop_
_geom_bond_atom_site_label_1
_geom_bond_atom_site_label_2
_geom_bond_distance
Pd N2 2.0262(17)
Pd N1 2.0270(17)
Pd C1 2.0804(19)
Pd Cl 2.3869(5)
O1 C2 1.232(3)
C1 C2 1.460(3)
C2 C3 1.511(3)
N1 C15 1.342(3)
N1 C11 1.342(3)
C11 C12 1.378(3)
C12 C13 1.377(3)
C13 C14 1.374(3)
C14 C15 1.377(3)
N2 C21 1.345(3)
N2 C25 1.349(3)
C21 C22 1.381(3)
C22 C23 1.381(3)
C23 C24 1.381(3)
C24 C25 1.379(3)

loop_
_geom_hbond_atom_site_label_D
_geom_hbond_atom_site_label_H
_geom_hbond_atom_site_label_A
_geom_hbond_distance_DH
_geom_hbond_distance_HA
_geom_hbond_distance_DA
_geom_hbond_angle_DHA
_geom_hbond_site_symmetry_A
C13 H13 Cl 0.95 2.75 3.636(2) 155.4 1_645
C25 H25 O1 0.95 2.48 3.316(3) 147.3 2_676
